data_7244105
loop_
_publ_author_name
'Delledonne, Andrea'
'Orlandini, Martina'
'Mazzeo, Paolo P.'
'Sissa, Cristina'
'Bacchi, Alessia'
'Terenziani, Francesca'
'Pelagatti, Paolo'

_publ_section_title
;
 Bis-isonicotinoyl linkers containing polyaromatic scaffolds: synthesis,
 structure and spectroscopic properties.
;
_journal_issue 2
_journal_name_full 'Physical chemistry chemical physics : PCCP'
_journal_page_first 1191
_journal_page_last 1201
_journal_paper_doi 10.1039/d1cp04438a
_journal_volume 24
_journal_year 2022
_chemical_formula_moiety 'C25 H18 N4 O2'
_chemical_formula_sum 'C25 H18 N4 O2'
_chemical_formula_weight 406.43
_space_group_crystal_system monoclinic
_space_group_IT_number 14
_space_group_name_Hall '-P 2yn'
_space_group_name_H-M_alt 'P 1 21/n 1'
_atom_sites_solution_hydrogens geom
_audit_creation_date 2021-05-10
_audit_creation_method
;
Olex2 1.2
(compiled 2018.05.29 svn.r3508 for OlexSys, GUI svn.r5506)
;
_audit_update_record
;
2021-07-22 deposited with the CCDC.	2021-12-02 downloaded from the CCDC.
;
_cell_angle_alpha 90
_cell_angle_beta 91.468(2)
_cell_angle_gamma 90
_cell_formula_units_Z 4
_cell_length_a 7.7678(2)
_cell_length_b 5.82960(10)
_cell_length_c 42.6250(9)
_cell_measurement_reflns_used 3947
_cell_measurement_temperature 200(2)
_cell_measurement_theta_max 74.435
_cell_measurement_theta_min 4.150
_cell_volume 1929.56(7)
_computing_molecular_graphics 'Olex2 (Dolomanov et al., 2009)'
_computing_publication_material 'Olex2 (Dolomanov et al., 2009)'
_computing_structure_refinement 'ShelXL (Sheldrick, 2015)'
_diffrn_ambient_temperature 200.0
_diffrn_measured_fraction_theta_full 1.000
_diffrn_measured_fraction_theta_max 0.999
_diffrn_measurement_device_type 'Bruker D8 Venture, Photon II'
_diffrn_radiation_type CuK\a
_diffrn_radiation_wavelength 1.54178
_diffrn_reflns_av_R_equivalents 0.1363
_diffrn_reflns_av_unetI/netI 0.0628
_diffrn_reflns_Laue_measured_fraction_full 1.000
_diffrn_reflns_Laue_measured_fraction_max 0.999
_diffrn_reflns_limit_h_max 9
_diffrn_reflns_limit_h_min -9
_diffrn_reflns_limit_k_max 7
_diffrn_reflns_limit_k_min -7
_diffrn_reflns_limit_l_max 53
_diffrn_reflns_limit_l_min -53
_diffrn_reflns_number 34359
_diffrn_reflns_point_group_measured_fraction_full 1.000
_diffrn_reflns_point_group_measured_fraction_max 0.999
_diffrn_reflns_theta_full 67.679
_diffrn_reflns_theta_max 74.435
_diffrn_reflns_theta_min 4.150
_exptl_absorpt_coefficient_mu 0.738
_exptl_crystal_colour yellow
_exptl_crystal_density_diffrn 1.399
_exptl_crystal_description plate
_exptl_crystal_F_000 848
_exptl_crystal_size_max 0.8
_exptl_crystal_size_mid 0.8
_exptl_crystal_size_min 0.6
_refine_diff_density_max 0.208
_refine_diff_density_min -0.327
_refine_diff_density_rms 0.062
_refine_ls_extinction_method none
_refine_ls_goodness_of_fit_ref 1.011
_refine_ls_hydrogen_treatment constr
_refine_ls_matrix_type full
_refine_ls_number_parameters 280
_refine_ls_number_reflns 3947
_refine_ls_number_restraints 0
_refine_ls_restrained_S_all 1.011
_refine_ls_R_factor_all 0.1052
_refine_ls_R_factor_gt 0.0585
_refine_ls_shift/su_max 0.000
_refine_ls_shift/su_mean 0.000
_refine_ls_structure_factor_coef Fsqd
_refine_ls_weighting_details 'w=1/[\s^2^(Fo^2^)+(0.0898P)^2^+0.0303P] where P=(Fo^2^+2Fc^2^)/3'
_refine_ls_weighting_scheme calc
_refine_ls_wR_factor_gt 0.1410
_refine_ls_wR_factor_ref 0.1713
_reflns_Friedel_coverage 0.000
_reflns_number_gt 2426
_reflns_number_total 3947
_reflns_threshold_expression 'I > 2\s(I)'
_cod_data_source_file d1cp04438a2.cif
_cod_data_source_block 1
_cod_depositor_comments 'Adding full bibliography for 7244101--7244105.cif.'
_cod_database_code 7244105
_shelx_shelxl_version_number 2014/7
_shelx_space_group_comment
;
The symmetry employed for this shelxl refinement is uniquely defined
by the following loop, which should always be used as a source of
symmetry information in preference to the above space-group names.
They are only intended as comments.
;
_olex2_refinement_description
;
1. Fixed Uiso
 At 1.2 times of:
  All C(H) groups, All C(H,H) groups, All N(H) groups
2.a Secondary CH2 refined with riding coordinates:
 C00M(H00C,H00E)
2.b Aromatic/amide H refined with riding coordinates:
 N003(H003), N004(H004), C00A(H00A), C00B(H00B), C00D(H00D), C00F(H00F),
 C00I(H00I), C00K(H00K), C00O(H00O), C00P(H00P), C00Q(H00Q), C00R(H00R),
 C00S(H00S), C00T(H00T), C00U(H00U), C00V(H00V)
;
_olex2_submission_special_instructions 'No special instructions were received'

loop_
_space_group_symop_operation_xyz
'x, y, z'
'-x+1/2, y+1/2, -z+1/2'
'-x, -y, -z'
'x-1/2, -y-1/2, z-1/2'

loop_
_atom_site_label
_atom_site_type_symbol
_atom_site_fract_x
_atom_site_fract_y
_atom_site_fract_z
_atom_site_U_iso_or_equiv
_atom_site_adp_type
_atom_site_occupancy
_atom_site_site_symmetry_order
_atom_site_calc_flag
_atom_site_refinement_flags_posn
_atom_site_refinement_flags_adp
_atom_site_refinement_flags_occupancy
_atom_site_disorder_assembly
_atom_site_disorder_group
O001 O 0.6090(3) 0.4292(4) 0.37740(4) 0.0496(5) Uani 1 1 d . . . . .
O002 O 0.4630(3) 0.3264(3) 0.13195(4) 0.0519(6) Uani 1 1 d . . . . .
N003 N 0.5874(3) 0.6766(4) 0.14087(4) 0.0341(5) Uani 1 1 d . . . . .
H003 H 0.6393 0.7900 0.1313 0.041 Uiso 1 1 calc R . . . .
N004 N 0.3790(3) 0.6488(4) 0.36449(5) 0.0370(5) Uani 1 1 d . . . . .
H004 H 0.2821 0.7087 0.3709 0.044 Uiso 1 1 calc R . . . .
N005 N 0.6864(3) 0.5249(4) 0.02610(5) 0.0469(6) Uani 1 1 d . . . . .
N006 N 0.2987(3) 0.4724(4) 0.47923(5) 0.0497(6) Uani 1 1 d . . . . .
C007 C 0.5475(3) 0.7880(4) 0.23782(5) 0.0280(5) Uani 1 1 d . . . . .
C008 C 0.5207(3) 0.7828(4) 0.27180(5) 0.0273(5) Uani 1 1 d . . . . .
C009 C 0.4766(3) 0.5888(4) 0.22439(5) 0.0285(5) Uani 1 1 d . . . . .
C00A C 0.6242(3) 0.9490(4) 0.21857(5) 0.0314(5) Uani 1 1 d . . . . .
H00A H 0.6710 1.0861 0.2273 0.038 Uiso 1 1 calc R . . . .
C00B C 0.4833(3) 0.5453(4) 0.19243(5) 0.0315(6) Uani 1 1 d . . . . .
H00B H 0.4341 0.4099 0.1836 0.038 Uiso 1 1 calc R . . . .
C00C C 0.4311(3) 0.5809(4) 0.27892(5) 0.0300(5) Uani 1 1 d . . . . .
C00D C 0.6318(3) 0.9082(4) 0.18675(5) 0.0329(6) Uani 1 1 d . . . . .
H00D H 0.6836 1.0186 0.1736 0.039 Uiso 1 1 calc R . . . .
C00E C 0.5642(3) 0.7061(4) 0.17362(5) 0.0303(6) Uani 1 1 d . . . . .
C00F C 0.3849(3) 0.5338(4) 0.30937(5) 0.0333(6) Uani 1 1 d . . . . .
H00F H 0.3241 0.3974 0.3142 0.040 Uiso 1 1 calc R . . . .
C00G C 0.4739(3) 0.5229(4) 0.38447(6) 0.0343(6) Uani 1 1 d . . . . .
C00H C 0.4084(3) 0.5071(4) 0.41732(6) 0.0341(6) Uani 1 1 d . . . . .
C00I C 0.5648(3) 0.9391(4) 0.29532(5) 0.0329(6) Uani 1 1 d . . . . .
H00I H 0.6255 1.0757 0.2906 0.039 Uiso 1 1 calc R . . . .
C00J C 0.5929(3) 0.5151(5) 0.08907(5) 0.0349(6) Uani 1 1 d . . . . .
C00K C 0.5185(3) 0.8916(4) 0.32595(5) 0.0354(6) Uani 1 1 d . . . . .
H00K H 0.5476 0.9963 0.3423 0.042 Uiso 1 1 calc R . . . .
C00L C 0.4293(3) 0.6903(4) 0.33268(6) 0.0341(6) Uani 1 1 d . . . . .
C00M C 0.3968(3) 0.4442(4) 0.24943(5) 0.0333(6) Uani 1 1 d . . . . .
H00C H 0.4519 0.2913 0.2508 0.040 Uiso 1 1 calc R . . . .
H00E H 0.2716 0.4245 0.2453 0.040 Uiso 1 1 calc R . . . .
C00N C 0.5402(3) 0.4975(5) 0.12266(6) 0.0370(6) Uani 1 1 d . . . . .
C00O C 0.3116(4) 0.6795(5) 0.43072(6) 0.0399(7) Uani 1 1 d . . . . .
H00O H 0.2804 0.8120 0.4189 0.048 Uiso 1 1 calc R . . . .
C00P C 0.6746(4) 0.3294(5) 0.07553(6) 0.0410(7) Uani 1 1 d . . . . .
H00P H 0.6994 0.1953 0.0875 0.049 Uiso 1 1 calc R . . . .
C00Q C 0.2609(4) 0.6562(5) 0.46159(6) 0.0460(7) Uani 1 1 d . . . . .
H00Q H 0.1963 0.7767 0.4706 0.055 Uiso 1 1 calc R . . . .
C00R C 0.4502(4) 0.3185(5) 0.43564(6) 0.0438(7) Uani 1 1 d . . . . .
H00R H 0.5181 0.1979 0.4275 0.053 Uiso 1 1 calc R . . . .
C00S C 0.5576(4) 0.7049(5) 0.07057(6) 0.0433(7) Uani 1 1 d . . . . .
H00S H 0.5020 0.8356 0.0790 0.052 Uiso 1 1 calc R . . . .
C00T C 0.7193(4) 0.3424(5) 0.04426(6) 0.0453(7) Uani 1 1 d . . . . .
H00T H 0.7763 0.2150 0.0353 0.054 Uiso 1 1 calc R . . . .
C00U C 0.6054(4) 0.6996(5) 0.03945(6) 0.0476(8) Uani 1 1 d . . . . .
H00U H 0.5785 0.8295 0.0268 0.057 Uiso 1 1 calc R . . . .
C00V C 0.3918(4) 0.3078(5) 0.46603(7) 0.0525(8) Uani 1 1 d . . . . .
H00V H 0.4197 0.1757 0.4782 0.063 Uiso 1 1 calc R . . . .

loop_
_atom_site_aniso_label
_atom_site_aniso_U_11
_atom_site_aniso_U_22
_atom_site_aniso_U_33
_atom_site_aniso_U_23
_atom_site_aniso_U_13
_atom_site_aniso_U_12
O001 0.0483(12) 0.0635(14) 0.0376(11) 0.0052(9) 0.0100(9) 0.0212(11)
O002 0.0645(14) 0.0553(13) 0.0362(11) -0.0037(9) 0.0110(9) -0.0278(11)
N003 0.0433(13) 0.0355(12) 0.0239(11) 0.0007(9) 0.0081(9) -0.0076(10)
N004 0.0408(13) 0.0453(13) 0.0252(11) 0.0031(9) 0.0081(9) 0.0118(11)
N005 0.0620(16) 0.0486(15) 0.0303(12) -0.0026(10) 0.0075(11) -0.0054(13)
N006 0.0648(17) 0.0533(15) 0.0314(13) 0.0020(11) 0.0087(11) -0.0001(14)
C007 0.0292(13) 0.0281(12) 0.0268(12) -0.0003(9) 0.0021(10) 0.0010(10)
C008 0.0275(12) 0.0281(13) 0.0263(12) 0.0020(9) 0.0013(9) 0.0017(10)
C009 0.0312(13) 0.0273(12) 0.0272(12) 0.0018(10) 0.0029(9) -0.0006(10)
C00A 0.0351(14) 0.0289(12) 0.0303(13) -0.0010(10) 0.0036(10) -0.0031(11)
C00B 0.0385(14) 0.0275(13) 0.0286(13) -0.0021(10) 0.0044(10) -0.0042(11)
C00C 0.0333(13) 0.0297(13) 0.0270(12) 0.0014(10) 0.0026(10) 0.0025(11)
C00D 0.0380(14) 0.0299(13) 0.0311(13) 0.0018(10) 0.0075(11) -0.0008(11)
C00E 0.0315(13) 0.0335(13) 0.0260(12) 0.0005(10) 0.0017(10) 0.0008(11)
C00F 0.0375(14) 0.0318(13) 0.0309(13) 0.0047(10) 0.0071(10) 0.0031(11)
C00G 0.0368(14) 0.0362(14) 0.0303(13) -0.0025(10) 0.0056(10) 0.0025(12)
C00H 0.0384(15) 0.0365(14) 0.0276(13) -0.0004(10) 0.0041(10) 0.0027(12)
C00I 0.0350(14) 0.0331(13) 0.0307(13) -0.0009(10) 0.0023(10) -0.0012(11)
C00J 0.0388(15) 0.0414(15) 0.0245(12) -0.0007(11) 0.0018(10) -0.0077(12)
C00K 0.0382(15) 0.0394(15) 0.0285(13) -0.0026(11) 0.0002(10) 0.0015(12)
C00L 0.0384(15) 0.0390(14) 0.0249(12) 0.0031(11) 0.0048(10) 0.0080(12)
C00M 0.0418(15) 0.0304(13) 0.0279(13) -0.0012(10) 0.0051(10) -0.0033(11)
C00N 0.0381(15) 0.0437(16) 0.0294(13) -0.0005(11) 0.0029(10) -0.0083(13)
C00O 0.0495(17) 0.0409(16) 0.0296(14) 0.0015(11) 0.0053(12) 0.0056(13)
C00P 0.0521(18) 0.0392(15) 0.0319(14) 0.0013(11) 0.0058(12) -0.0037(13)
C00Q 0.058(2) 0.0496(17) 0.0306(15) -0.0047(12) 0.0095(13) 0.0062(15)
C00R 0.0548(18) 0.0409(16) 0.0361(15) 0.0039(12) 0.0068(13) 0.0081(14)
C00S 0.0526(18) 0.0421(16) 0.0354(15) 0.0005(12) 0.0061(13) 0.0012(14)
C00T 0.0565(19) 0.0431(16) 0.0369(15) -0.0057(12) 0.0106(13) 0.0000(15)
C00U 0.065(2) 0.0491(18) 0.0291(14) 0.0065(12) 0.0044(13) -0.0007(15)
C00V 0.071(2) 0.0519(19) 0.0347(16) 0.0092(13) 0.0068(14) 0.0075(16)

loop_
_atom_type_symbol
_atom_type_description
_atom_type_scat_dispersion_real
_atom_type_scat_dispersion_imag
_atom_type_scat_source
C C 0.0181 0.0091 'International Tables Vol C Tables 4.2.6.8 and 6.1.1.4'
H H 0.0000 0.0000 'International Tables Vol C Tables 4.2.6.8 and 6.1.1.4'
N N 0.0311 0.0180 'International Tables Vol C Tables 4.2.6.8 and 6.1.1.4'
O O 0.0492 0.0322 'International Tables Vol C Tables 4.2.6.8 and 6.1.1.4'

loop_
_geom_angle_atom_site_label_1
_geom_angle_atom_site_label_2
_geom_angle_atom_site_label_3
_geom_angle
_geom_angle_site_symmetry_1
_geom_angle_site_symmetry_3
_geom_angle_publ_flag
C00N N003 C00E 128.3(2) . . ?
C00G N004 C00L 122.3(2) . . ?
C00U N005 C00T 116.5(2) . . ?
C00V N006 C00Q 116.9(2) . . ?
C009 C007 C008 108.8(2) . . ?
C00A C007 C008 132.0(2) . . ?
C00A C007 C009 119.2(2) . . ?
C00C C008 C007 108.3(2) . . ?
C00I C008 C007 131.2(2) . . ?
C00I C008 C00C 120.5(2) . . ?
C007 C009 C00M 109.8(2) . . ?
C00B C009 C007 121.9(2) . . ?
C00B C009 C00M 128.3(2) . . ?
C00D C00A C007 119.6(2) . . ?
C009 C00B C00E 118.1(2) . . ?
C008 C00C C00M 109.9(2) . . ?
C00F C00C C008 120.7(2) . . ?
C00F C00C C00M 129.3(2) . . ?
C00A C00D C00E 120.8(2) . . ?
C00B C00E N003 123.6(2) . . ?
C00B C00E C00D 120.4(2) . . ?
C00D C00E N003 116.0(2) . . ?
C00C C00F C00L 118.4(2) . . ?
O001 C00G N004 123.4(2) . . ?
O001 C00G C00H 120.8(2) . . ?
N004 C00G C00H 115.7(2) . . ?
C00O C00H C00G 122.6(2) . . ?
C00R C00H C00G 119.6(2) . . ?
C00R C00H C00O 117.8(2) . . ?
C00K C00I C008 118.7(2) . . ?
C00P C00J C00N 118.8(2) . . ?
C00S C00J C00N 122.9(2) . . ?
C00S C00J C00P 118.3(2) . . ?
C00I C00K C00L 120.1(2) . . ?
C00F C00L N004 119.7(2) . . ?
C00F C00L C00K 121.4(2) . . ?
C00K C00L N004 118.9(2) . . ?
C009 C00M C00C 103.2(2) . . ?
O002 C00N N003 124.7(2) . . ?
O002 C00N C00J 120.5(2) . . ?
N003 C00N C00J 114.8(2) . . ?
C00H C00O C00Q 119.3(3) . . ?
C00T C00P C00J 119.0(3) . . ?
N006 C00Q C00O 123.2(3) . . ?
C00H C00R C00V 119.1(3) . . ?
C00J C00S C00U 118.3(3) . . ?
N005 C00T C00P 123.4(3) . . ?
N005 C00U C00S 124.5(3) . . ?
N006 C00V C00R 123.8(3) . . ?

loop_
_geom_bond_atom_site_label_1
_geom_bond_atom_site_label_2
_geom_bond_distance
_geom_bond_site_symmetry_2
_geom_bond_publ_flag
O001 C00G 1.228(3) . ?
O002 C00N 1.234(3) . ?
N003 C00E 1.422(3) . ?
N003 C00N 1.347(3) . ?
N004 C00G 1.332(3) . ?
N004 C00L 1.441(3) . ?
N005 C00T 1.336(4) . ?
N005 C00U 1.333(4) . ?
N006 C00Q 1.338(4) . ?
N006 C00V 1.335(4) . ?
C007 C008 1.469(3) . ?
C007 C009 1.401(3) . ?
C007 C00A 1.391(3) . ?
C008 C00C 1.404(3) . ?
C008 C00I 1.391(3) . ?
C009 C00B 1.388(3) . ?
C009 C00M 1.506(3) . ?
C00A C00D 1.380(3) . ?
C00B C00E 1.394(3) . ?
C00C C00F 1.383(3) . ?
C00C C00M 1.506(3) . ?
C00D C00E 1.401(3) . ?
C00F C00L 1.386(3) . ?
C00G C00H 1.505(3) . ?
C00H C00O 1.386(3) . ?
C00H C00R 1.382(4) . ?
C00I C00K 1.391(3) . ?
C00J C00N 1.503(3) . ?
C00J C00P 1.388(4) . ?
C00J C00S 1.382(4) . ?
C00K C00L 1.396(3) . ?
C00O C00Q 1.390(3) . ?
C00P C00T 1.388(4) . ?
C00R C00V 1.385(4) . ?
C00S C00U 1.387(4) . ?
